data_4501281
loop_
_publ_author_name
'Sarma, Debajit'
'Natarajan, Srinivasan'

_publ_section_title
;
 Usefulness of in Situ Single Crystal to Single Crystal Transformation
 (SCSC) Studies in Understanding the Temperature-Dependent Dimensionality
 Cross-over and Structural Reorganization in Copper-Containing
 Metal--Organic Frameworks (MOFs)
;
_journal_issue 12
_journal_name_full 'Crystal Growth &amp; Design'
_journal_page_first 5415
_journal_paper_doi 10.1021/cg201003d
_journal_volume 11
_journal_year 2011
_chemical_formula_moiety 'C20 H12 Cu6 N0 O22 S2'
_chemical_formula_sum 'C20 H12 Cu6 N0 O22 S2'
_chemical_formula_weight 1049.66
_chemical_name_common Cu-Sulphoisophthalate
_chemical_name_systematic
;
 ?
;
_space_group_IT_number 2
_symmetry_cell_setting triclinic
_symmetry_space_group_name_Hall '-P 1'
_symmetry_space_group_name_H-M 'P -1'
_atom_sites_solution_hydrogens geom
_atom_sites_solution_primary direct
_atom_sites_solution_secondary difmap
_audit_creation_method SHELXL-97
_cell_angle_alpha 103.901(7)
_cell_angle_beta 92.165(6)
_cell_angle_gamma 111.942(7)
_cell_formula_units_Z 2
_cell_length_a 8.5224(7)
_cell_length_b 10.6036(9)
_cell_length_c 18.3452(14)
_cell_measurement_reflns_used 5664
_cell_measurement_temperature 453(2)
_cell_measurement_theta_max 26.00
_cell_measurement_theta_min 2.60
_cell_volume 1477.6(2)
_computing_cell_refinement 'SAINT (Bruker, 2000)'
_computing_data_collection 'SMART (Bruker, 2000)'
_computing_data_reduction SAINT
_computing_molecular_graphics 'Ortep-3 for Windows (Farrugia, 1999) and CAMERON (Watkin et al., 1993)'
_computing_publication_material 'PLATON (Spek, 2003)'
_computing_structure_refinement 'SHELXL-97 (Sheldrick, 1997)'
_computing_structure_solution 'SIR92 (Altomare et al., 1993)'
_diffrn_ambient_temperature 453(2)
_diffrn_measured_fraction_theta_full 0.974
_diffrn_measured_fraction_theta_max 0.974
_diffrn_measurement_device_type 'Bruker Smart CCD area detector'
_diffrn_measurement_method '\f and \w scans'
_diffrn_radiation_monochromator graphite
_diffrn_radiation_source 'fine-focus sealed tube'
_diffrn_radiation_type MoK\a
_diffrn_radiation_wavelength 0.71073
_diffrn_reflns_av_R_equivalents 0.1414
_diffrn_reflns_av_sigmaI/netI 0.1251
_diffrn_reflns_limit_h_max 10
_diffrn_reflns_limit_h_min -10
_diffrn_reflns_limit_k_max 13
_diffrn_reflns_limit_k_min -13
_diffrn_reflns_limit_l_max 22
_diffrn_reflns_limit_l_min -22
_diffrn_reflns_number 28829
_diffrn_reflns_theta_full 26.00
_diffrn_reflns_theta_max 26.00
_diffrn_reflns_theta_min 2.60
_exptl_absorpt_coefficient_mu 4.480
_exptl_absorpt_correction_T_max 0.9157
_exptl_absorpt_correction_T_min 0.6155
_exptl_absorpt_correction_type multi-scan
_exptl_absorpt_process_details '(SADABS; Sheldrick, 1996)'
_exptl_crystal_colour 'light green'
_exptl_crystal_density_diffrn 2.359
_exptl_crystal_density_method 'not measured'
_exptl_crystal_description rod
_exptl_crystal_F_000 1028
_exptl_crystal_size_max 0.12
_exptl_crystal_size_mid 0.04
_exptl_crystal_size_min 0.02
_refine_diff_density_max 2.266
_refine_diff_density_min -1.003
_refine_diff_density_rms 0.272
_refine_ls_extinction_method none
_refine_ls_goodness_of_fit_ref 0.957
_refine_ls_hydrogen_treatment constr
_refine_ls_matrix_type full
_refine_ls_number_parameters 439
_refine_ls_number_reflns 5664
_refine_ls_number_restraints 0
_refine_ls_restrained_S_all 0.957
_refine_ls_R_factor_all 0.1845
_refine_ls_R_factor_gt 0.0955
_refine_ls_shift/su_max 0.000
_refine_ls_shift/su_mean 0.000
_refine_ls_structure_factor_coef Fsqd
_refine_ls_weighting_details 'calc w=1/[\s^2^(Fo^2^)+(0.1565P)^2^+0.0000P] where P=(Fo^2^+2Fc^2^)/3'
_refine_ls_weighting_scheme calc
_refine_ls_wR_factor_gt 0.2266
_refine_ls_wR_factor_ref 0.2634
_reflns_number_gt 2797
_reflns_number_total 5664
_reflns_threshold_expression >2sigma(I)
_cod_data_source_file cg201003d_si_001.cif
_cod_data_source_block CompoundIa
_cod_depositor_comments
;
The following automatic conversions were performed:

'_symmetry_cell_setting' value 'Triclinic' changed to 'triclinic'
according to /home/saulius/struct/CIF-dictionaries/cif_core.dic
dictionary named 'cif_core.dic' version 2.4.1 from 2010-06-29.

Automatic conversion script
Id: cif_fix_values 1715 2011-07-08 13:25:40Z adriana 
;
_cod_database_code 4501281

loop_
_symmetry_equiv_pos_as_xyz
'x, y, z'
'-x, -y, -z'

loop_
_atom_site_label
_atom_site_type_symbol
_atom_site_fract_x
_atom_site_fract_y
_atom_site_fract_z
_atom_site_U_iso_or_equiv
_atom_site_adp_type
_atom_site_occupancy
_atom_site_symmetry_multiplicity
_atom_site_calc_flag
_atom_site_refinement_flags
Cu1 Cu -0.7264(2) -0.19337(18) 0.29162(9) 0.0346(5) Uani 1 1 d .
Cu2 Cu -0.3849(2) -0.15804(18) 0.20151(9) 0.0362(5) Uani 1 1 d .
Cu3 Cu -0.6094(2) 0.06054(17) 0.45153(9) 0.0341(5) Uani 1 1 d .
Cu4 Cu -0.1473(2) 0.13770(18) 0.19597(9) 0.0381(5) Uani 1 1 d .
Cu5 Cu -0.3659(2) -0.06342(18) 0.03004(9) 0.0385(5) Uani 1 1 d .
Cu6 Cu -0.4661(2) 0.08667(19) 0.29105(10) 0.0473(6) Uani 1 1 d .
S1 S 0.1449(5) 0.2743(4) 0.3253(2) 0.0426(10) Uani 1 1 d .
S2 S 0.1108(5) 0.3129(4) -0.2012(2) 0.0368(9) Uani 1 1 d .
O1 O -0.1488(12) 0.2821(9) 0.6371(5) 0.0354(19) Uani 1 1 d .
O2 O -0.0715(12) 0.2373(11) -0.2207(6) 0.048(2) Uani 1 1 d .
O3 O -0.5184(13) -0.2194(11) 0.3220(5) 0.046(3) Uani 1 1 d .
O4 O -0.5866(11) -0.1041(9) 0.2179(4) 0.031(2) Uani 1 1 d .
O5 O -0.6579(11) 0.0331(10) 0.3446(5) 0.036(2) Uani 1 1 d .
O6 O 0.4745(12) 0.6685(10) 0.1286(5) 0.041(3) Uani 1 1 d .
O7 O -0.2558(11) 0.0323(9) 0.2676(5) 0.029(2) Uani 1 1 d .
O8 O 0.1907(15) 0.2134(12) -0.2259(6) 0.055(3) Uani 1 1 d .
O9 O -0.2395(12) -0.0535(9) 0.1214(5) 0.035(2) Uani 1 1 d .
O10 O -0.1785(12) 0.0887(9) 0.5429(6) 0.041(3) Uani 1 1 d .
O11 O 0.4341(14) 0.7525(10) 0.5336(5) 0.052(3) Uani 1 1 d .
O12 O -0.4605(10) -0.0902(9) 0.4390(5) 0.033(2) Uani 1 1 d .
O13 O -0.0461(13) 0.2325(11) 0.1220(5) 0.056(3) Uani 1 1 d .
O14 O 0.0140(13) 0.2948(9) 0.2804(5) 0.037(2) Uani 1 1 d .
O15 O -0.4017(13) 0.1622(11) 0.1886(5) 0.044(3) Uani 1 1 d .
O16 O 0.4565(14) 0.7558(11) 0.0303(6) 0.060(3) Uani 1 1 d .
O17 O -0.1706(14) 0.0851(11) 0.0086(5) 0.055(3) Uani 1 1 d .
O18 O -0.5033(14) 0.0831(10) 0.0676(5) 0.042(3) Uani 1 1 d .
O19 O 0.3351(13) 0.7329(9) 0.6412(5) 0.047(3) Uani 1 1 d .
O20 O 0.3154(13) 0.3498(14) 0.3145(6) 0.069(4) Uani 1 1 d .
O21 O 0.0946(15) 0.1217(11) 0.3137(6) 0.054(3) Uani 1 1 d .
O22 O 0.1811(18) 0.4379(11) -0.2248(6) 0.071(4) Uani 1 1 d .
C1 C 0.0110(16) 0.3166(12) 0.5359(7) 0.027(3) Uani 1 1 d .
C2 C 0.1122(17) 0.4510(13) 0.5717(7) 0.031(3) Uani 1 1 d .
H2 H 0.1024 0.4884 0.6218 0.037 Uiso 1 1 calc R
C3 C 0.2323(18) 0.5362(16) 0.5355(7) 0.036(3) Uani 1 1 d .
C4 C 0.2409(17) 0.4815(16) 0.4609(8) 0.040(4) Uani 1 1 d .
H4 H 0.3218 0.5357 0.4361 0.048 Uiso 1 1 calc R
C5 C 0.1277(18) 0.3439(15) 0.4217(7) 0.031(3) Uani 1 1 d .
C6 C 0.0155(16) 0.2594(13) 0.4593(7) 0.030(3) Uani 1 1 d .
H6 H -0.0557 0.1665 0.4343 0.036 Uiso 1 1 calc R
C7 C -0.1132(18) 0.2176(18) 0.5752(9) 0.048(2) Uani 1 1 d .
C8 C 0.3474(17) 0.6844(14) 0.5735(8) 0.035(3) Uani 1 1 d .
C9 C 0.2833(16) 0.5198(12) 0.0190(8) 0.028(3) Uani 1 1 d .
C10 C 0.1823(17) 0.4276(14) 0.0545(7) 0.033(3) Uani 1 1 d .
H10 H 0.2007 0.4505 0.1072 0.039 Uiso 1 1 calc R
C11 C 0.0502(16) 0.2982(13) 0.0142(7) 0.029(3) Uani 1 1 d .
C12 C 0.0319(18) 0.2617(14) -0.0645(7) 0.035(3) Uani 1 1 d .
H12 H -0.0489 0.1743 -0.0927 0.041 Uiso 1 1 calc R
C13 C 0.1353(17) 0.3565(13) -0.1014(7) 0.028(3) Uani 1 1 d .
C14 C 0.2600(17) 0.4864(14) -0.0581(7) 0.0354(19) Uani 1 1 d .
H14 H 0.3275 0.5504 -0.0825 0.042 Uiso 1 1 calc R
C15 C 0.4164(18) 0.6614(13) 0.0608(10) 0.040(4) Uani 1 1 d .
C16 C -0.0609(19) 0.1999(16) 0.0525(8) 0.047(4) Uani 1 1 d .
C17 C -0.439(2) -0.1817(17) 0.3857(8) 0.045(4) Uani 1 1 d .
C18 C -0.314(2) -0.234(2) 0.4014(10) 0.075(6) Uani 1 1 d .
H18A H -0.2646 -0.1940 0.4538 0.113 Uiso 1 1 calc R
H18B H -0.2257 -0.2091 0.3700 0.113 Uiso 1 1 calc R
H18C H -0.3665 -0.3354 0.3908 0.113 Uiso 1 1 calc R
C19 C -0.4981(17) 0.1577(15) 0.1337(8) 0.033(3) Uani 1 1 d .
C20 C -0.605(3) 0.237(3) 0.1477(10) 0.090(8) Uani 1 1 d .
H20A H -0.6714 0.2238 0.1009 0.136 Uiso 1 1 calc R
H20B H -0.5347 0.3357 0.1686 0.136 Uiso 1 1 calc R
H20C H -0.6805 0.2045 0.1829 0.136 Uiso 1 1 calc R

loop_
_atom_site_aniso_label
_atom_site_aniso_U_11
_atom_site_aniso_U_22
_atom_site_aniso_U_33
_atom_site_aniso_U_23
_atom_site_aniso_U_13
_atom_site_aniso_U_12
Cu1 0.0308(10) 0.0334(9) 0.0283(9) 0.0062(7) 0.0078(7) 0.0013(8)
Cu2 0.0343(10) 0.0312(9) 0.0294(9) 0.0032(7) 0.0027(7) 0.0012(8)
Cu3 0.0345(10) 0.0276(9) 0.0286(9) 0.0081(7) 0.0062(7) -0.0007(8)
Cu4 0.0394(10) 0.0319(9) 0.0267(9) 0.0041(7) 0.0069(8) -0.0016(8)
Cu5 0.0412(11) 0.0303(10) 0.0279(9) 0.0063(7) 0.0010(8) -0.0023(8)
Cu6 0.0459(12) 0.0350(10) 0.0336(10) -0.0051(8) 0.0156(9) -0.0062(9)
S1 0.035(2) 0.049(2) 0.0276(19) -0.0049(16) 0.0087(16) 0.0070(18)
S2 0.036(2) 0.042(2) 0.0301(19) 0.0131(16) 0.0070(15) 0.0112(17)
O1 0.034(4) 0.034(4) 0.026(4) 0.007(3) 0.011(3) 0.000(4)
O2 0.021(4) 0.063(6) 0.045(5) 0.015(4) 0.006(4) -0.001(4)
O3 0.045(6) 0.053(7) 0.030(6) -0.003(5) 0.001(5) 0.017(5)
O4 0.024(5) 0.031(5) 0.020(5) 0.001(4) 0.001(4) -0.003(4)
O5 0.025(5) 0.043(6) 0.031(5) 0.008(4) 0.000(4) 0.006(4)
O6 0.040(6) 0.036(6) 0.032(6) 0.008(5) 0.011(5) -0.001(5)
O7 0.023(5) 0.034(5) 0.027(5) 0.009(4) 0.007(4) 0.008(4)
O8 0.071(8) 0.068(8) 0.046(6) 0.016(6) -0.006(6) 0.050(7)
O9 0.044(6) 0.030(5) 0.017(5) -0.004(4) 0.003(4) 0.007(4)
O10 0.033(6) 0.018(5) 0.058(7) 0.005(4) 0.014(5) -0.005(4)
O11 0.067(8) 0.040(6) 0.023(5) 0.012(5) 0.010(5) -0.009(5)
O12 0.017(5) 0.033(5) 0.039(5) -0.001(4) -0.005(4) 0.005(4)
O13 0.058(7) 0.044(6) 0.028(6) 0.011(5) 0.010(5) -0.021(5)
O14 0.052(6) 0.025(5) 0.026(5) 0.008(4) 0.001(4) 0.005(5)
O15 0.054(7) 0.054(7) 0.033(6) 0.021(5) 0.011(5) 0.026(6)
O16 0.067(8) 0.032(6) 0.052(7) 0.021(5) -0.009(6) -0.016(6)
O17 0.058(7) 0.044(7) 0.037(6) 0.017(5) -0.005(5) -0.011(6)
O18 0.062(7) 0.034(5) 0.026(5) -0.008(4) 0.003(5) 0.024(5)
O19 0.056(7) 0.023(5) 0.027(5) -0.009(4) 0.023(5) -0.014(5)
O20 0.032(6) 0.093(10) 0.042(7) -0.013(6) 0.014(5) -0.002(6)
O21 0.068(8) 0.051(7) 0.046(7) 0.008(5) 0.007(6) 0.030(6)
O22 0.126(12) 0.039(7) 0.038(7) 0.012(5) 0.029(7) 0.019(7)
C1 0.028(7) 0.011(6) 0.030(7) 0.000(5) 0.007(6) -0.005(5)
C2 0.042(8) 0.028(7) 0.025(7) 0.011(6) 0.012(6) 0.013(6)
C3 0.033(8) 0.055(9) 0.024(7) 0.008(7) 0.001(6) 0.023(7)
C4 0.026(7) 0.054(10) 0.034(8) 0.009(7) 0.011(6) 0.011(7)
C5 0.041(8) 0.043(8) 0.019(7) 0.010(6) 0.006(6) 0.028(7)
C6 0.023(7) 0.026(7) 0.026(7) -0.002(6) -0.011(5) 0.000(6)
C7 0.021(4) 0.063(6) 0.045(5) 0.015(4) 0.006(4) -0.001(4)
C8 0.023(7) 0.034(8) 0.046(9) 0.016(7) 0.010(6) 0.006(6)
C9 0.024(7) 0.013(6) 0.045(8) 0.012(6) 0.014(6) 0.000(5)
C10 0.038(8) 0.037(8) 0.021(7) 0.004(6) -0.005(6) 0.016(7)
C11 0.032(7) 0.025(7) 0.022(7) 0.001(5) 0.007(6) 0.006(6)
C12 0.046(9) 0.034(8) 0.016(7) 0.008(6) 0.010(6) 0.007(7)
C13 0.042(8) 0.023(7) 0.020(6) -0.007(5) 0.006(6) 0.021(6)
C14 0.034(4) 0.034(4) 0.026(4) 0.007(3) 0.011(3) 0.000(4)
C15 0.034(8) 0.017(7) 0.076(12) 0.012(7) 0.038(8) 0.014(6)
C16 0.040(9) 0.048(9) 0.036(9) -0.001(7) 0.028(7) 0.005(8)
C17 0.047(10) 0.048(9) 0.033(9) 0.013(7) 0.026(8) 0.009(8)
C18 0.074(14) 0.13(2) 0.053(12) 0.037(12) 0.029(10) 0.065(14)
C19 0.029(8) 0.039(8) 0.030(8) 0.021(6) 0.009(6) 0.004(6)
C20 0.079(15) 0.16(2) 0.036(11) -0.002(12) 0.002(10) 0.072(16)

loop_
_atom_type_symbol
_atom_type_description
_atom_type_scat_dispersion_real
_atom_type_scat_dispersion_imag
_atom_type_scat_source
C C 0.0033 0.0016 'International Tables Vol C Tables 4.2.6.8 and 6.1.1.4'
H H 0.0000 0.0000 'International Tables Vol C Tables 4.2.6.8 and 6.1.1.4'
N N 0.0061 0.0033 'International Tables Vol C Tables 4.2.6.8 and 6.1.1.4'
O O 0.0106 0.0060 'International Tables Vol C Tables 4.2.6.8 and 6.1.1.4'
S S 0.1246 0.1234 'International Tables Vol C Tables 4.2.6.8 and 6.1.1.4'
Cu Cu 0.3201 1.2651 'International Tables Vol C Tables 4.2.6.8 and 6.1.1.4'

loop_
_geom_angle_atom_site_label_1
_geom_angle_atom_site_label_2
_geom_angle_atom_site_label_3
_geom_angle
_geom_angle_site_symmetry_1
_geom_angle_site_symmetry_3
O1 Cu1 O2 95.1(4) 2_456 2_455
O1 Cu1 O3 93.6(4) 2_456 .
O2 Cu1 O3 152.5(4) 2_455 .
O1 Cu1 O4 177.1(4) 2_456 .
O2 Cu1 O4 87.1(4) 2_455 .
O3 Cu1 O4 83.6(4) . .
O1 Cu1 O5 103.4(4) 2_456 .
O2 Cu1 O5 100.6(4) 2_455 .
O3 Cu1 O5 102.7(4) . .
O4 Cu1 O5 77.9(3) . .
O1 Cu1 Cu6 138.3(3) 2_456 .
O2 Cu1 Cu6 108.7(3) 2_455 .
O3 Cu1 Cu6 80.9(3) . .
O4 Cu1 Cu6 41.9(2) . .
O5 Cu1 Cu6 40.0(2) . .
O6 Cu2 O7 171.7(4) 1_445 .
O6 Cu2 O4 91.2(4) 1_445 .
O7 Cu2 O4 83.5(3) . .
O6 Cu2 O8 97.6(5) 1_445 2
O7 Cu2 O8 89.6(4) . 2
O4 Cu2 O8 158.4(4) . 2
O6 Cu2 O9 96.9(3) 1_445 .
O7 Cu2 O9 78.9(3) . .
O4 Cu2 O9 109.5(4) . .
O8 Cu2 O9 89.0(4) 2 .
O6 Cu2 Cu6 131.4(3) 1_445 .
O7 Cu2 Cu6 43.3(3) . .
O4 Cu2 Cu6 40.3(2) . .
O8 Cu2 Cu6 128.5(3) 2 .
O9 Cu2 Cu6 98.1(2) . .
O5 Cu3 O11 93.0(4) . 2_566
O5 Cu3 O10 94.7(4) . 2_456
O11 Cu3 O10 160.5(5) 2_566 2_456
O5 Cu3 O12 175.2(4) . 2_456
O11 Cu3 O12 84.8(4) 2_566 2_456
O10 Cu3 O12 88.7(4) 2_456 2_456
O5 Cu3 O12 95.0(4) . .
O11 Cu3 O12 104.8(4) 2_566 .
O10 Cu3 O12 92.3(4) 2_456 .
O12 Cu3 O12 81.5(4) 2_456 .
O13 Cu4 O7 177.2(4) . .
O13 Cu4 O14 91.6(4) . .
O7 Cu4 O14 91.1(4) . .
O13 Cu4 O9 93.5(4) . .
O7 Cu4 O9 83.7(4) . .
O14 Cu4 O9 155.9(4) . .
O13 Cu4 O15 99.0(4) . .
O7 Cu4 O15 80.9(4) . .
O14 Cu4 O15 108.6(4) . .
O9 Cu4 O15 93.8(4) . .
O9 Cu5 O17 91.7(4) . .
O9 Cu5 O16 91.9(4) . 1_445
O17 Cu5 O16 164.7(5) . 1_445
O9 Cu5 O18 177.1(4) . 2_455
O17 Cu5 O18 89.1(4) . 2_455
O16 Cu5 O18 86.5(4) 1_445 2_455
O9 Cu5 O18 104.9(4) . .
O17 Cu5 O18 92.9(5) . .
O16 Cu5 O18 100.5(5) 1_445 .
O18 Cu5 O18 77.8(4) 2_455 .
O19 Cu6 O5 98.4(4) 2_566 .
O19 Cu6 O4 175.5(4) 2_566 .
O5 Cu6 O4 85.4(4) . .
O19 Cu6 O7 95.4(4) 2_566 .
O5 Cu6 O7 138.4(4) . .
O4 Cu6 O7 80.2(4) . .
O19 Cu6 O15 93.3(4) 2_566 .
O5 Cu6 O15 138.3(4) . .
O4 Cu6 O15 85.3(4) . .
O7 Cu6 O15 79.3(4) . .
O19 Cu6 Cu1 140.1(3) 2_566 .
O5 Cu6 Cu1 47.7(3) . .
O4 Cu6 Cu1 42.3(2) . .
O7 Cu6 Cu1 100.1(2) . .
O15 Cu6 Cu1 125.5(3) . .
O19 Cu6 Cu2 134.8(4) 2_566 .
O5 Cu6 Cu2 114.8(3) . .
O4 Cu6 Cu2 40.8(3) . .
O7 Cu6 Cu2 39.5(2) . .
O15 Cu6 Cu2 82.0(3) . .
Cu1 Cu6 Cu2 67.50(6) . .
O20 S1 O21 115.5(8) . .
O20 S1 O14 114.3(7) . .
O21 S1 O14 108.1(6) . .
O20 S1 C5 106.8(6) . .
O21 S1 C5 106.1(6) . .
O14 S1 C5 105.2(6) . .
O22 S2 O2 115.4(8) . .
O22 S2 O8 114.1(8) . .
O2 S2 O8 108.2(7) . .
O22 S2 C13 109.6(6) . .
O2 S2 C13 101.8(6) . .
O8 S2 C13 106.8(6) . .
C7 O1 Cu1 125.5(10) . 2_456
S2 O2 Cu1 146.2(7) . 2_455
C17 O3 Cu1 127.6(10) . .
Cu6 O4 Cu1 95.8(3) . .
Cu6 O4 Cu2 98.9(4) . .
Cu1 O4 Cu2 112.4(4) . .
Cu6 O5 Cu3 116.9(4) . .
Cu6 O5 Cu1 92.3(4) . .
Cu3 O5 Cu1 105.9(4) . .
C15 O6 Cu2 123.4(8) . 1_665
Cu2 O7 Cu4 102.8(4) . .
Cu2 O7 Cu6 97.2(4) . .
Cu4 O7 Cu6 105.0(4) . .
S2 O8 Cu2 145.3(7) . 2
Cu5 O9 Cu4 113.9(5) . .
Cu5 O9 Cu2 117.4(4) . .
Cu4 O9 Cu2 93.6(3) . .
C7 O10 Cu3 132.6(10) . 2_456
C8 O11 Cu3 136.7(10) . 2_566
C17 O12 Cu3 124.0(10) . 2_456
C17 O12 Cu3 136.9(10) . .
Cu3 O12 Cu3 98.5(4) 2_456 .
C16 O13 Cu4 134.8(9) . .
S1 O14 Cu4 121.0(6) . .
C19 O15 Cu6 130.0(9) . .
C19 O15 Cu4 132.1(9) . .
Cu6 O15 Cu4 91.6(4) . .
C15 O16 Cu5 144.5(11) . 1_665
C16 O17 Cu5 130.8(9) . .
C19 O18 Cu5 129.1(10) . 2_455
C19 O18 Cu5 128.7(9) . .
Cu5 O18 Cu5 102.2(4) 2_455 .
C8 O19 Cu6 129.2(8) . 2_566
C2 C1 C6 120.7(11) . .
C2 C1 C7 123.0(12) . .
C6 C1 C7 116.3(11) . .
C1 C2 C3 121.5(13) . .
C4 C3 C2 118.6(13) . .
C4 C3 C8 118.4(13) . .
C2 C3 C8 123.0(12) . .
C3 C4 C5 120.1(13) . .
C6 C5 C4 120.4(12) . .
C6 C5 S1 120.3(10) . .
C4 C5 S1 119.0(10) . .
C5 C6 C1 118.5(11) . .
O10 C7 O1 127.0(13) . .
O10 C7 C1 118.9(13) . .
O1 C7 C1 113.8(13) . .
O11 C8 O19 125.6(13) . .
O11 C8 C3 116.7(13) . .
O19 C8 C3 117.3(11) . .
C10 C9 C14 119.5(12) . .
C10 C9 C15 122.9(13) . .
C14 C9 C15 117.5(12) . .
C9 C10 C11 122.2(12) . .
C12 C11 C10 118.0(12) . .
C12 C11 C16 119.7(12) . .
C10 C11 C16 122.2(12) . .
C11 C12 C13 119.8(12) . .
C12 C13 C14 119.4(12) . .
C12 C13 S2 120.3(10) . .
C14 C13 S2 120.3(10) . .
C9 C14 C13 120.9(12) . .
O16 C15 O6 127.0(14) . .
O16 C15 C9 119.0(15) . .
O6 C15 C9 114.0(12) . .
O13 C16 O17 125.1(13) . .
O13 C16 C11 119.7(13) . .
O17 C16 C11 115.1(12) . .
O3 C17 O12 121.2(16) . .
O3 C17 C18 120.6(15) . .
O12 C17 C18 118.1(15) . .
O15 C19 O18 120.4(14) . .
O15 C19 C20 118.7(14) . .
O18 C19 C20 120.8(13) . .

loop_
_geom_bond_atom_site_label_1
_geom_bond_atom_site_label_2
_geom_bond_distance
_geom_bond_site_symmetry_2
Cu1 O1 1.917(8) 2_456
Cu1 O2 1.953(10) 2_455
Cu1 O3 1.973(11) .
Cu1 O4 2.009(8) .
Cu1 O5 2.200(10) .
Cu1 Cu6 2.972(2) .
Cu2 O6 1.913(9) 1_445
Cu2 O7 1.954(8) .
Cu2 O4 2.016(9) .
Cu2 O8 2.020(10) 2
Cu2 O9 2.195(9) .
Cu2 Cu6 3.048(3) .
Cu3 O5 1.918(9) .
Cu3 O11 1.932(10) 2_566
Cu3 O10 1.933(9) 2_456
Cu3 O12 1.988(9) 2_456
Cu3 O12 2.362(9) .
Cu4 O13 1.922(9) .
Cu4 O7 1.963(8) .
Cu4 O14 1.988(9) .
Cu4 O9 1.999(8) .
Cu4 O15 2.281(11) .
Cu5 O9 1.916(9) .
Cu5 O17 1.947(10) .
Cu5 O16 1.950(10) 1_445
Cu5 O18 1.997(10) 2_455
Cu5 O18 2.273(10) .
Cu6 O19 1.900(8) 2_566
Cu6 O5 1.912(9) .
Cu6 O4 1.996(8) .
Cu6 O7 2.108(9) .
Cu6 O15 2.225(9) .
S1 O20 1.422(11) .
S1 O21 1.468(11) .
S1 O14 1.473(10) .
S1 C5 1.781(12) .
S2 O22 1.417(11) .
S2 O2 1.440(10) .
S2 O8 1.454(11) .
S2 C13 1.761(12) .
O1 C7 1.287(18) .
O1 Cu1 1.917(8) 2_456
O2 Cu1 1.953(10) 2_455
O3 C17 1.224(17) .
O6 C15 1.295(18) .
O6 Cu2 1.913(9) 1_665
O8 Cu2 2.020(10) 2
O10 C7 1.243(18) .
O10 Cu3 1.933(8) 2_456
O11 C8 1.224(15) .
O11 Cu3 1.932(9) 2_566
O12 C17 1.272(17) .
O12 Cu3 1.988(9) 2_456
O13 C16 1.226(16) .
O15 C19 1.255(15) .
O16 C15 1.209(16) .
O16 Cu5 1.950(10) 1_665
O17 C16 1.275(17) .
O18 C19 1.268(16) .
O18 Cu5 1.997(10) 2_455
O19 C8 1.249(16) .
O19 Cu6 1.900(8) 2_566
C1 C2 1.339(17) .
C1 C6 1.399(17) .
C1 C7 1.527(18) .
C2 C3 1.398(18) .
C3 C4 1.368(18) .
C3 C8 1.48(2) .
C4 C5 1.403(19) .
C5 C6 1.378(18) .
C9 C10 1.357(17) .
C9 C14 1.360(18) .
C9 C15 1.497(18) .
C10 C11 1.412(17) .
C11 C12 1.389(17) .
C11 C16 1.464(18) .
C12 C13 1.398(18) .
C13 C14 1.405(17) .
C17 C18 1.43(2) .
C19 C20 1.45(2) .
